data_4083879
loop_
_publ_author_name
'Pinkas, Ji\<r\'i'
'Gyepes, R\'obert'
'C\'isa\<rov\'a, Ivana'
'Kubi\<sta, Ji\<r\'i'
'Hor\'a\<cek, Michal'
'Mach, Karel'

_publ_section_title
;
 Steric Effects in Reactions of Decamethyltitanocene Hydride with
 Internal Alkynes, Conjugated Diynes, and Conjugated Dienes
;
_journal_name_full Organometallics
_journal_page_first 140702161538000
_journal_paper_doi 10.1021/om500296h
_journal_year 2014
_chemical_formula_moiety 'C30 H49 Si2 Ti'
_chemical_formula_sum 'C30 H49 Si2 Ti'
_chemical_formula_weight 513.77
_chemical_name_systematic
; 
 ? 
;
_space_group_IT_number 2
_symmetry_cell_setting triclinic
_symmetry_space_group_name_Hall '-P 1'
_symmetry_space_group_name_H-M 'P -1'
_atom_sites_solution_hydrogens geom
_atom_sites_solution_primary direct
_atom_sites_solution_secondary difmap
_audit_creation_method SHELXL-97
_cell_angle_alpha 88.7510(10)
_cell_angle_beta 81.8360(10)
_cell_angle_gamma 82.2260(10)
_cell_formula_units_Z 2
_cell_length_a 9.1724(2)
_cell_length_b 11.2649(3)
_cell_length_c 14.9968(3)
_cell_measurement_reflns_used 9027
_cell_measurement_temperature 150(2)
_cell_measurement_theta_max 27.02
_cell_measurement_theta_min 2.477
_cell_volume 1519.76(6)
_computing_structure_refinement 'SHELXL-97 (Sheldrick, 1997)'
_computing_structure_solution 'SHELXS-97 (Sheldrick, 1990)'
_diffrn_ambient_temperature 150(2)
_diffrn_measured_fraction_theta_full 0.998
_diffrn_measured_fraction_theta_max 0.998
_diffrn_radiation_monochromator graphite
_diffrn_radiation_source 'fine-focus sealed tube'
_diffrn_radiation_type MoK\a
_diffrn_radiation_wavelength 0.71073
_diffrn_reflns_av_R_equivalents 0.0272
_diffrn_reflns_av_sigmaI/netI 0.0315
_diffrn_reflns_limit_h_max 11
_diffrn_reflns_limit_h_min -8
_diffrn_reflns_limit_k_max 14
_diffrn_reflns_limit_k_min -14
_diffrn_reflns_limit_l_max 18
_diffrn_reflns_limit_l_min -19
_diffrn_reflns_number 22784
_diffrn_reflns_theta_full 27.00
_diffrn_reflns_theta_max 27.00
_diffrn_reflns_theta_min 1.82
_exptl_absorpt_coefficient_mu 0.376
_exptl_absorpt_correction_T_max 0.9112
_exptl_absorpt_correction_T_min 0.8211
_exptl_absorpt_correction_type analytical
_exptl_crystal_colour brown-red
_exptl_crystal_density_diffrn 1.123
_exptl_crystal_density_method 'not measured'
_exptl_crystal_description prism
_exptl_crystal_F_000 558
_exptl_crystal_size_max 0.55
_exptl_crystal_size_mid 0.31
_exptl_crystal_size_min 0.25
_refine_diff_density_max 0.353
_refine_diff_density_min -0.314
_refine_diff_density_rms 0.050
_refine_ls_extinction_method none
_refine_ls_goodness_of_fit_ref 1.034
_refine_ls_hydrogen_treatment mixed
_refine_ls_matrix_type full
_refine_ls_number_parameters 318
_refine_ls_number_reflns 6624
_refine_ls_number_restraints 0
_refine_ls_restrained_S_all 1.034
_refine_ls_R_factor_all 0.0511
_refine_ls_R_factor_gt 0.0355
_refine_ls_shift/su_max 0.000
_refine_ls_shift/su_mean 0.000
_refine_ls_structure_factor_coef Fsqd
_refine_ls_weighting_details 'calc w=1/[\s^2^(Fo^2^)+(0.0410P)^2^+0.6854P] where P=(Fo^2^+2Fc^2^)/3'
_refine_ls_weighting_scheme calc
_refine_ls_wR_factor_gt 0.0819
_refine_ls_wR_factor_ref 0.0889
_reflns_number_gt 5391
_reflns_number_total 6624
_reflns_threshold_expression >2sigma(I)
_cod_data_source_file om500296h_si_001.cif
_cod_data_source_block 5a
_cod_original_sg_symbol_H-M P-1
_cod_database_code 4083879

loop_
_symmetry_equiv_pos_as_xyz
'x, y, z'
'-x, -y, -z'

loop_
_atom_site_label
_atom_site_type_symbol
_atom_site_fract_x
_atom_site_fract_y
_atom_site_fract_z
_atom_site_U_iso_or_equiv
_atom_site_adp_type
_atom_site_occupancy
_atom_site_symmetry_multiplicity
_atom_site_calc_flag
_atom_site_refinement_flags
Ti1 Ti 0.21239(3) 0.22760(3) 0.206794(18) 0.01502(8) Uani 1 1 d .
Si1 Si 0.24777(6) 0.58519(4) 0.24893(3) 0.02306(11) Uani 1 1 d .
Si2 Si 0.39359(5) 0.22712(4) 0.51145(3) 0.02286(11) Uani 1 1 d .
C1 C -0.04122(18) 0.31685(16) 0.21053(13) 0.0256(4) Uani 1 1 d .
C2 C -0.0905(2) 0.44311(19) 0.18242(17) 0.0431(5) Uani 1 1 d .
H2A H -0.0436 0.4568 0.1208 0.065 Uiso 1 1 calc R
H2B H -0.0613 0.4993 0.2234 0.065 Uiso 1 1 calc R
H2C H -0.1988 0.4555 0.1847 0.065 Uiso 1 1 calc R
C3 C -0.02678(18) 0.27712(16) 0.29939(12) 0.0240(4) Uani 1 1 d .
C4 C 0.00401(18) 0.15042(16) 0.29821(11) 0.0231(4) Uani 1 1 d .
C5 C 0.0101(2) 0.06865(19) 0.37857(13) 0.0355(5) Uani 1 1 d .
H5A H -0.0850 0.0373 0.3935 0.053 Uiso 1 1 calc R
H5B H 0.0293 0.1134 0.4300 0.053 Uiso 1 1 calc R
H5C H 0.0900 0.0019 0.3645 0.053 Uiso 1 1 calc R
C6 C 0.00597(18) 0.11145(15) 0.20906(11) 0.0215(3) Uani 1 1 d .
C7 C -0.02177(18) 0.21456(16) 0.15443(11) 0.0234(4) Uani 1 1 d .
C8 C -0.0575(2) 0.2173(2) 0.05976(13) 0.0362(5) Uani 1 1 d .
H8A H -0.1652 0.2221 0.0610 0.054 Uiso 1 1 calc R
H8B H -0.0082 0.1441 0.0283 0.054 Uiso 1 1 calc R
H8C H -0.0223 0.2873 0.0282 0.054 Uiso 1 1 calc R
C9 C 0.0017(2) -0.01683(17) 0.18542(14) 0.0325(4) Uani 1 1 d .
H9A H 0.0928 -0.0659 0.1987 0.049 Uiso 1 1 calc R
H9B H -0.0057 -0.0225 0.1212 0.049 Uiso 1 1 calc R
H9C H -0.0846 -0.0457 0.2210 0.049 Uiso 1 1 calc R
C10 C -0.0554(2) 0.3534(2) 0.38263(14) 0.0381(5) Uani 1 1 d .
H10A H -0.0312 0.4341 0.3669 0.057 Uiso 1 1 calc R
H10B H 0.0068 0.3177 0.4269 0.057 Uiso 1 1 calc R
H10C H -0.1604 0.3582 0.4084 0.057 Uiso 1 1 calc R
C11 C 0.34729(19) 0.22366(17) 0.05550(11) 0.0254(4) Uani 1 1 d .
C12 C 0.32905(19) 0.10293(16) 0.07914(11) 0.0249(4) Uani 1 1 d .
C13 C 0.40574(18) 0.07112(15) 0.15360(12) 0.0230(4) Uani 1 1 d .
C14 C 0.47926(17) 0.16908(16) 0.17192(11) 0.0217(4) Uani 1 1 d .
C15 C 0.44289(18) 0.26262(15) 0.11160(11) 0.0223(4) Uani 1 1 d .
C16 C 0.5105(2) 0.37676(17) 0.10118(14) 0.0345(5) Uani 1 1 d .
H16A H 0.6013 0.3650 0.0575 0.052 Uiso 1 1 calc R
H16B H 0.5347 0.3997 0.1595 0.052 Uiso 1 1 calc R
H16C H 0.4396 0.4403 0.0798 0.052 Uiso 1 1 calc R
C17 C 0.59451(19) 0.1677(2) 0.23378(13) 0.0343(5) Uani 1 1 d .
H17A H 0.6936 0.1472 0.1994 0.051 Uiso 1 1 calc R
H17B H 0.5781 0.1079 0.2813 0.051 Uiso 1 1 calc R
H17C H 0.5871 0.2470 0.2610 0.051 Uiso 1 1 calc R
C18 C 0.4249(2) -0.05002(17) 0.19768(15) 0.0373(5) Uani 1 1 d .
H18A H 0.3507 -0.0975 0.1814 0.056 Uiso 1 1 calc R
H18B H 0.4117 -0.0404 0.2632 0.056 Uiso 1 1 calc R
H18C H 0.5248 -0.0912 0.1772 0.056 Uiso 1 1 calc R
C19 C 0.2756(2) 0.0149(2) 0.02143(14) 0.0405(5) Uani 1 1 d .
H19A H 0.3587 -0.0208 -0.0224 0.061 Uiso 1 1 calc R
H19B H 0.1974 0.0564 -0.0106 0.061 Uiso 1 1 calc R
H19C H 0.2359 -0.0483 0.0596 0.061 Uiso 1 1 calc R
C20 C 0.2985(2) 0.2920(2) -0.02491(13) 0.0427(5) Uani 1 1 d .
H20A H 0.2442 0.3702 -0.0054 0.064 Uiso 1 1 calc R
H20B H 0.2335 0.2467 -0.0533 0.064 Uiso 1 1 calc R
H20C H 0.3859 0.3036 -0.0683 0.064 Uiso 1 1 calc R
C21 C 0.28117(17) 0.34078(15) 0.31463(10) 0.0179(3) Uani 1 1 d .
C22 C 0.24991(18) 0.42088(15) 0.25807(11) 0.0191(3) Uani 1 1 d .
C23 C 0.2019(3) 0.64450(18) 0.13719(13) 0.0367(5) Uani 1 1 d .
H23A H 0.2421 0.5848 0.0904 0.055 Uiso 1 1 calc R
H23B H 0.2459 0.7185 0.1232 0.055 Uiso 1 1 calc R
H23C H 0.0938 0.6612 0.1395 0.055 Uiso 1 1 calc R
C24 C 0.4344(2) 0.62187(18) 0.26657(15) 0.0370(5) Uani 1 1 d .
H24A H 0.4646 0.5802 0.3204 0.056 Uiso 1 1 calc R
H24B H 0.4292 0.7085 0.2745 0.056 Uiso 1 1 calc R
H24C H 0.5073 0.5961 0.2140 0.056 Uiso 1 1 calc R
C25 C 0.1080(3) 0.65881(18) 0.34033(14) 0.0399(5) Uani 1 1 d .
H25A H 0.0082 0.6449 0.3306 0.060 Uiso 1 1 calc R
H25B H 0.1133 0.7451 0.3398 0.060 Uiso 1 1 calc R
H25C H 0.1288 0.6251 0.3987 0.060 Uiso 1 1 calc R
C26 C 0.28998(17) 0.22298(15) 0.34182(10) 0.0190(3) Uani 1 1 d .
C27 C 0.32863(19) 0.16051(16) 0.41373(11) 0.0225(4) Uani 1 1 d .
C28 C 0.6005(2) 0.1951(2) 0.50030(14) 0.0386(5) Uani 1 1 d .
H28A H 0.6442 0.2284 0.4433 0.058 Uiso 1 1 calc R
H28B H 0.6306 0.1082 0.5011 0.058 Uiso 1 1 calc R
H28C H 0.6353 0.2318 0.5506 0.058 Uiso 1 1 calc R
C29 C 0.3337(3) 0.39207(18) 0.51440(14) 0.0387(5) Uani 1 1 d .
H29A H 0.2266 0.4081 0.5121 0.058 Uiso 1 1 calc R
H29B H 0.3873 0.4298 0.4625 0.058 Uiso 1 1 calc R
H29C H 0.3558 0.4250 0.5702 0.058 Uiso 1 1 calc R
C30 C 0.3107(2) 0.1577(2) 0.61753(13) 0.0375(5) Uani 1 1 d .
H30A H 0.3404 0.1950 0.6694 0.056 Uiso 1 1 calc R
H30B H 0.3462 0.0716 0.6172 0.056 Uiso 1 1 calc R
H30C H 0.2022 0.1701 0.6217 0.056 Uiso 1 1 calc R
H1N H 0.323(2) 0.0766(19) 0.4145(13) 0.033(5) Uiso 1 1 d .

loop_
_atom_site_aniso_label
_atom_site_aniso_U_11
_atom_site_aniso_U_22
_atom_site_aniso_U_33
_atom_site_aniso_U_23
_atom_site_aniso_U_13
_atom_site_aniso_U_12
Ti1 0.01323(14) 0.01792(15) 0.01365(14) -0.00044(10) -0.00203(10) -0.00096(11)
Si1 0.0322(3) 0.0177(2) 0.0197(2) 0.00190(18) -0.00523(19) -0.0034(2)
Si2 0.0262(3) 0.0244(2) 0.0193(2) 0.00215(19) -0.00792(19) -0.0035(2)
C1 0.0135(8) 0.0258(9) 0.0376(10) -0.0017(8) -0.0060(7) -0.0005(7)
C2 0.0261(10) 0.0310(11) 0.0730(16) 0.0037(10) -0.0171(10) 0.0029(9)
C3 0.0138(8) 0.0287(9) 0.0284(9) -0.0078(7) 0.0028(7) -0.0039(7)
C4 0.0161(8) 0.0312(9) 0.0228(8) -0.0007(7) -0.0007(6) -0.0082(7)
C5 0.0347(11) 0.0468(12) 0.0282(10) 0.0075(9) -0.0020(8) -0.0207(9)
C6 0.0152(8) 0.0251(9) 0.0248(8) -0.0038(7) -0.0019(6) -0.0048(7)
C7 0.0160(8) 0.0307(9) 0.0248(8) -0.0014(7) -0.0053(7) -0.0044(7)
C8 0.0287(10) 0.0534(13) 0.0299(10) 0.0015(9) -0.0138(8) -0.0074(9)
C9 0.0313(10) 0.0286(10) 0.0385(11) -0.0076(8) -0.0005(8) -0.0101(8)
C10 0.0278(10) 0.0456(12) 0.0388(11) -0.0209(9) 0.0104(8) -0.0096(9)
C11 0.0217(9) 0.0352(10) 0.0159(8) -0.0007(7) 0.0033(6) 0.0022(7)
C12 0.0200(8) 0.0313(10) 0.0216(8) -0.0088(7) 0.0024(7) -0.0017(7)
C13 0.0174(8) 0.0213(9) 0.0273(9) -0.0034(7) 0.0032(7) 0.0029(7)
C14 0.0124(8) 0.0284(9) 0.0223(8) -0.0007(7) 0.0015(6) 0.0004(7)
C15 0.0181(8) 0.0248(9) 0.0212(8) -0.0002(7) 0.0051(6) -0.0006(7)
C16 0.0285(10) 0.0308(10) 0.0404(11) 0.0037(8) 0.0111(8) -0.0075(8)
C17 0.0156(9) 0.0533(13) 0.0337(10) 0.0052(9) -0.0036(7) -0.0045(8)
C18 0.0320(11) 0.0234(10) 0.0528(13) 0.0048(9) -0.0015(9) 0.0036(8)
C19 0.0332(11) 0.0519(13) 0.0361(11) -0.0236(10) 0.0014(9) -0.0072(10)
C20 0.0392(12) 0.0636(15) 0.0220(9) 0.0113(10) -0.0018(8) 0.0012(11)
C21 0.0165(8) 0.0226(8) 0.0155(7) -0.0039(6) -0.0024(6) -0.0050(6)
C22 0.0180(8) 0.0208(8) 0.0182(8) -0.0011(6) -0.0011(6) -0.0030(6)
C23 0.0569(13) 0.0250(10) 0.0292(10) 0.0074(8) -0.0137(9) -0.0022(9)
C24 0.0442(12) 0.0297(10) 0.0420(11) 0.0031(9) -0.0118(9) -0.0167(9)
C25 0.0533(13) 0.0257(10) 0.0373(11) -0.0073(8) 0.0025(10) -0.0012(9)
C26 0.0172(8) 0.0221(8) 0.0179(8) -0.0013(6) -0.0030(6) -0.0027(6)
C27 0.0270(9) 0.0199(8) 0.0216(8) 0.0028(7) -0.0063(7) -0.0038(7)
C28 0.0292(10) 0.0514(13) 0.0371(11) -0.0039(10) -0.0103(9) -0.0056(9)
C29 0.0558(14) 0.0285(10) 0.0345(11) -0.0058(8) -0.0199(10) 0.0000(9)
C30 0.0418(12) 0.0484(13) 0.0246(9) 0.0068(9) -0.0089(8) -0.0114(10)

loop_
_atom_type_symbol
_atom_type_description
_atom_type_scat_dispersion_real
_atom_type_scat_dispersion_imag
_atom_type_scat_source
C C 0.0033 0.0016 'International Tables Vol C Tables 4.2.6.8 and 6.1.1.4'
H H 0.0000 0.0000 'International Tables Vol C Tables 4.2.6.8 and 6.1.1.4'
Si Si 0.0817 0.0704 'International Tables Vol C Tables 4.2.6.8 and 6.1.1.4'
Ti Ti 0.2776 0.4457 'International Tables Vol C Tables 4.2.6.8 and 6.1.1.4'

loop_
_geom_angle_atom_site_label_1
_geom_angle_atom_site_label_2
_geom_angle_atom_site_label_3
_geom_angle
C26 Ti1 C21 35.35(6)
C26 Ti1 C13 90.98(6)
C21 Ti1 C13 111.60(6)
C26 Ti1 C1 113.03(6)
C21 Ti1 C1 99.46(6)
C13 Ti1 C1 148.55(6)
C26 Ti1 C22 66.28(6)
C21 Ti1 C22 30.93(6)
C13 Ti1 C22 125.18(6)
C1 Ti1 C22 84.42(6)
C26 Ti1 C7 134.95(6)
C21 Ti1 C7 133.29(6)
C13 Ti1 C7 114.28(6)
C1 Ti1 C7 34.28(6)
C22 Ti1 C7 116.74(6)
C26 Ti1 C11 131.57(6)
C21 Ti1 C11 119.37(6)
C13 Ti1 C11 56.99(6)
C1 Ti1 C11 111.78(6)
C22 Ti1 C11 101.23(6)
C7 Ti1 C11 93.13(6)
C26 Ti1 C3 81.28(6)
C21 Ti1 C3 80.45(6)
C13 Ti1 C3 145.74(6)
C1 Ti1 C3 34.09(6)
C22 Ti1 C3 82.03(6)
C7 Ti1 C3 56.54(6)
C11 Ti1 C3 145.75(6)
C26 Ti1 C12 125.14(6)
C21 Ti1 C12 138.63(6)
C13 Ti1 C12 34.18(6)
C1 Ti1 C12 118.95(6)
C22 Ti1 C12 133.12(6)
C7 Ti1 C12 87.14(6)
C11 Ti1 C12 34.11(6)
C3 Ti1 C12 140.46(6)
C26 Ti1 C14 76.62(6)
C21 Ti1 C14 82.76(6)
C13 Ti1 C14 34.24(6)
C1 Ti1 C14 166.14(6)
C22 Ti1 C14 90.97(6)
C7 Ti1 C14 143.35(6)
C11 Ti1 C14 56.28(6)
C3 Ti1 C14 157.79(6)
C12 Ti1 C14 56.26(6)
C26 Ti1 C4 80.08(6)
C21 Ti1 C4 98.35(6)
C13 Ti1 C4 111.99(6)
C1 Ti1 C4 56.56(6)
C22 Ti1 C4 111.91(6)
C7 Ti1 C4 56.42(6)
C11 Ti1 C4 142.28(6)
C3 Ti1 C4 33.87(6)
C12 Ti1 C4 114.84(6)
C14 Ti1 C4 136.94(6)
C26 Ti1 C6 110.63(6)
C21 Ti1 C6 131.84(6)
C13 Ti1 C6 96.87(6)
C1 Ti1 C6 56.64(6)
C22 Ti1 C6 137.32(6)
C7 Ti1 C6 34.09(6)
C11 Ti1 C6 108.64(6)
C3 Ti1 C6 56.19(6)
C12 Ti1 C6 85.26(6)
C14 Ti1 C6 130.95(6)
C4 Ti1 C6 33.69(5)
C22 Si1 C25 109.00(8)
C22 Si1 C24 108.50(9)
C25 Si1 C24 107.84(10)
C22 Si1 C23 112.22(8)
C25 Si1 C23 109.30(10)
C24 Si1 C23 109.88(10)
C29 Si2 C27 109.75(8)
C29 Si2 C30 109.53(10)
C27 Si2 C30 108.92(9)
C29 Si2 C28 110.14(10)
C27 Si2 C28 109.18(9)
C30 Si2 C28 109.31(10)
C3 C1 C7 108.02(16)
C3 C1 C2 126.11(18)
C7 C1 C2 125.31(18)
C3 C1 Ti1 74.01(9)
C7 C1 Ti1 73.37(10)
C2 C1 Ti1 125.18(13)
C1 C2 H2A 109.5
C1 C2 H2B 109.5
H2A C2 H2B 109.5
C1 C2 H2C 109.5
H2A C2 H2C 109.5
H2B C2 H2C 109.5
C1 C3 C4 108.06(15)
C1 C3 C10 126.41(17)
C4 C3 C10 125.21(17)
C1 C3 Ti1 71.90(9)
C4 C3 Ti1 73.48(9)
C10 C3 Ti1 125.43(12)
C6 C4 C3 108.13(15)
C6 C4 C5 124.50(17)
C3 C4 C5 126.73(16)
C6 C4 Ti1 73.20(10)
C3 C4 Ti1 72.65(9)
C5 C4 Ti1 127.10(12)
C4 C5 H5A 109.5
C4 C5 H5B 109.5
H5A C5 H5B 109.5
C4 C5 H5C 109.5
H5A C5 H5C 109.5
H5B C5 H5C 109.5
C4 C6 C7 107.94(15)
C4 C6 C9 123.06(16)
C7 C6 C9 127.49(16)
C4 C6 Ti1 73.11(10)
C7 C6 Ti1 71.95(9)
C9 C6 Ti1 131.62(12)
C1 C7 C6 107.84(15)
C1 C7 C8 124.03(17)
C6 C7 C8 126.93(17)
C1 C7 Ti1 72.35(9)
C6 C7 Ti1 73.96(9)
C8 C7 Ti1 129.14(12)
C7 C8 H8A 109.5
C7 C8 H8B 109.5
H8A C8 H8B 109.5
C7 C8 H8C 109.5
H8A C8 H8C 109.5
H8B C8 H8C 109.5
C6 C9 H9A 109.5
C6 C9 H9B 109.5
H9A C9 H9B 109.5
C6 C9 H9C 109.5
H9A C9 H9C 109.5
H9B C9 H9C 109.5
C3 C10 H10A 109.5
C3 C10 H10B 109.5
H10A C10 H10B 109.5
C3 C10 H10C 109.5
H10A C10 H10C 109.5
H10B C10 H10C 109.5
C15 C11 C12 107.75(15)
C15 C11 C20 124.49(18)
C12 C11 C20 126.90(18)
C15 C11 Ti1 74.21(9)
C12 C11 Ti1 73.25(9)
C20 C11 Ti1 126.59(12)
C13 C12 C11 107.82(15)
C13 C12 C19 124.52(18)
C11 C12 C19 125.73(17)
C13 C12 Ti1 71.24(9)
C11 C12 Ti1 72.65(9)
C19 C12 Ti1 134.08(12)
C12 C13 C14 107.86(15)
C12 C13 C18 126.55(17)
C14 C13 C18 125.07(16)
C12 C13 Ti1 74.58(9)
C14 C13 Ti1 74.58(9)
C18 C13 Ti1 123.21(12)
C15 C14 C13 108.05(15)
C15 C14 C17 125.05(17)
C13 C14 C17 126.23(16)
C15 C14 Ti1 73.95(9)
C13 C14 Ti1 71.18(9)
C17 C14 Ti1 127.95(12)
C14 C15 C11 108.36(16)
C14 C15 C16 125.25(17)
C11 C15 C16 125.94(16)
C14 C15 Ti1 72.48(9)
C11 C15 Ti1 72.07(9)
C16 C15 Ti1 127.38(12)
C15 C16 H16A 109.5
C15 C16 H16B 109.5
H16A C16 H16B 109.5
C15 C16 H16C 109.5
H16A C16 H16C 109.5
H16B C16 H16C 109.5
C14 C17 H17A 109.5
C14 C17 H17B 109.5
H17A C17 H17B 109.5
C14 C17 H17C 109.5
H17A C17 H17C 109.5
H17B C17 H17C 109.5
C13 C18 H18A 109.5
C13 C18 H18B 109.5
H18A C18 H18B 109.5
C13 C18 H18C 109.5
H18A C18 H18C 109.5
H18B C18 H18C 109.5
C12 C19 H19A 109.5
C12 C19 H19B 109.5
H19A C19 H19B 109.5
C12 C19 H19C 109.5
H19A C19 H19C 109.5
H19B C19 H19C 109.5
C11 C20 H20A 109.5
C11 C20 H20B 109.5
H20A C20 H20B 109.5
C11 C20 H20C 109.5
H20A C20 H20C 109.5
H20B C20 H20C 109.5
C22 C21 C26 150.09(16)
C22 C21 Ti1 79.83(10)
C26 C21 Ti1 70.29(9)
C21 C22 Si1 136.52(14)
C21 C22 Ti1 69.25(10)
Si1 C22 Ti1 154.23(9)
Si1 C23 H23A 109.5
Si1 C23 H23B 109.5
H23A C23 H23B 109.5
Si1 C23 H23C 109.5
H23A C23 H23C 109.5
H23B C23 H23C 109.5
Si1 C24 H24A 109.5
Si1 C24 H24B 109.5
H24A C24 H24B 109.5
Si1 C24 H24C 109.5
H24A C24 H24C 109.5
H24B C24 H24C 109.5
Si1 C25 H25A 109.5
Si1 C25 H25B 109.5
H25A C25 H25B 109.5
Si1 C25 H25C 109.5
H25A C25 H25C 109.5
H25B C25 H25C 109.5
C27 C26 C21 136.10(16)
C27 C26 Ti1 149.53(13)
C21 C26 Ti1 74.36(9)
C26 C27 Si2 124.17(14)
C26 C27 H1N 117.5(12)
Si2 C27 H1N 118.3(12)
Si2 C28 H28A 109.5
Si2 C28 H28B 109.5
H28A C28 H28B 109.5
Si2 C28 H28C 109.5
H28A C28 H28C 109.5
H28B C28 H28C 109.5
Si2 C29 H29A 109.5
Si2 C29 H29B 109.5
H29A C29 H29B 109.5
Si2 C29 H29C 109.5
H29A C29 H29C 109.5
H29B C29 H29C 109.5
Si2 C30 H30A 109.5
Si2 C30 H30B 109.5
H30A C30 H30B 109.5
Si2 C30 H30C 109.5
H30A C30 H30C 109.5
H30B C30 H30C 109.5

loop_
_geom_bond_atom_site_label_1
_geom_bond_atom_site_label_2
_geom_bond_distance
Ti1 C26 2.2370(16)
Ti1 C21 2.2883(16)
Ti1 C13 2.3880(16)
Ti1 C1 2.3995(17)
Ti1 C22 2.4086(17)
Ti1 C7 2.4126(17)
Ti1 C11 2.4235(16)
Ti1 C3 2.4268(16)
Ti1 C12 2.4313(16)
Ti1 C14 2.4321(16)
Ti1 C4 2.4376(17)
Ti1 C6 2.4388(17)
Si1 C22 1.8506(17)
Si1 C25 1.864(2)
Si1 C24 1.870(2)
Si1 C23 1.8726(19)
Si2 C29 1.865(2)
Si2 C27 1.8661(18)
Si2 C30 1.866(2)
Si2 C28 1.867(2)
C1 C3 1.415(3)
C1 C7 1.418(2)
C1 C2 1.503(3)
C2 H2A 0.9800
C2 H2B 0.9800
C2 H2C 0.9800
C3 C4 1.417(2)
C3 C10 1.503(2)
C4 C6 1.413(2)
C4 C5 1.504(2)
C5 H5A 0.9800
C5 H5B 0.9800
C5 H5C 0.9800
C6 C7 1.422(2)
C6 C9 1.502(2)
C7 C8 1.500(2)
C8 H8A 0.9800
C8 H8B 0.9800
C8 H8C 0.9800
C9 H9A 0.9800
C9 H9B 0.9800
C9 H9C 0.9800
C10 H10A 0.9800
C10 H10B 0.9800
C10 H10C 0.9800
C11 C15 1.414(2)
C11 C12 1.424(3)
C11 C20 1.505(2)
C12 C13 1.417(2)
C12 C19 1.505(2)
C13 C14 1.420(2)
C13 C18 1.503(2)
C14 C15 1.410(2)
C14 C17 1.501(2)
C15 C16 1.497(3)
C16 H16A 0.9800
C16 H16B 0.9800
C16 H16C 0.9800
C17 H17A 0.9800
C17 H17B 0.9800
C17 H17C 0.9800
C18 H18A 0.9800
C18 H18B 0.9800
C18 H18C 0.9800
C19 H19A 0.9800
C19 H19B 0.9800
C19 H19C 0.9800
C20 H20A 0.9800
C20 H20B 0.9800
C20 H20C 0.9800
C21 C22 1.258(2)
C21 C26 1.375(2)
C23 H23A 0.9800
C23 H23B 0.9800
C23 H23C 0.9800
C24 H24A 0.9800
C24 H24B 0.9800
C24 H24C 0.9800
C25 H25A 0.9800
C25 H25B 0.9800
C25 H25C 0.9800
C26 C27 1.339(2)
C27 H1N 0.95(2)
C28 H28A 0.9800
C28 H28B 0.9800
C28 H28C 0.9800
C29 H29A 0.9800
C29 H29B 0.9800
C29 H29C 0.9800
C30 H30A 0.9800
C30 H30B 0.9800
C30 H30C 0.9800
